data_1541663
loop_
_publ_author_name
'Bessler, K.E.'
'Niquet, E.'
'Torres de Sousa, A.'
'Deflon, V.M.'

_publ_section_title
;
 Silver complexes with cyanoguanidine: preparation and crystal structures
 of (Ag (cgn)2) F and (Ag (cgn)2) (B F4)
;
_journal_name_full 'Zeitschrift fuer Anorganische und Allgemeine Chemie'
_journal_page_first 1091
_journal_page_last 1095
_journal_volume 629
_journal_year 2003
_chemical_formula_sum 'C4 H8 Ag B F4 N8'
_chemical_name_systematic '(Ag (C (N H2)2 (N C N))2) (B F4)'
_space_group_IT_number 2
_symmetry_space_group_name_Hall '-P 1'
_symmetry_space_group_name_H-M 'P -1'
_cell_angle_alpha 90.026
_cell_angle_beta 102.52
_cell_angle_gamma 95.937
_cell_formula_units_Z 2
_cell_length_a 5.4979
_cell_length_b 9.5817
_cell_length_c 11.2104
_cell_volume 573.261
_citation_journal_id_ASTM ZAACAB
_cod_data_source_file Bessler_ZAACAB_2003_445.cif
_cod_data_source_block C4H8Ag1B1F4N8
_cod_original_cell_volume 573.2606
_cod_original_formula_sum 'C4 H8 Ag1 B1 F4 N8'
_cod_database_code 1541663

loop_
_symmetry_equiv_pos_as_xyz
x,y,z
-x,-y,-z

loop_
_atom_site_label
_atom_site_type_symbol
_atom_site_fract_x
_atom_site_fract_y
_atom_site_fract_z
_atom_site_occupancy
_atom_site_U_iso_or_equiv
C2 C+4 -0.4281 -0.0014 0.2118 1 0.0
N1 N-3 0.1407 0.0763 0.3893 1 0.0
N8 N-3 0.5987 0.5394 0.672 1 0.0
H6 H+1 0.402 0.498 0.846 1 0.0
N7 N-3 0.3107 0.4585 0.7806 1 0.0
Ag1 Ag+1 0.47332 0.16516 0.51 1 0.0
B1 B+3 0.1068 0.2942 0.0191 1 0.0
F3 F-1 0.1165 0.1498 0.00676 1 0.0
C4 C+4 0.3841 0.4654 0.6764 1 0.0
F1 F-1 0.3483 0.3614 0.03206 1 0.0
H4 H+1 -0.684 -0.158 0.2 1 0.0
H8 H+1 0.643 0.55 0.609 1 0.0
N2 N-3 -0.2759 -0.0507 0.3089 1 0.0
H3 H+1 -0.738 -0.04 0.109 1 0.0
H7 H+1 0.686 0.579 0.734 1 0.0
H2 H+1 -0.47 0.145 0.105 1 0.0
C1 C+4 -0.0558 0.0204 0.3494 1 0.0
H5 H+1 0.182 0.404 0.789 1 0.0
N4 N-3 -0.643 -0.0773 0.1671 1 0.0
F4 F-1 0.9493 0.33918 0.91595 1 0.0
N5 N-3 0.8356 0.2731 0.564 1 0.0
F2 F-1 0.0197 0.3211 0.12345 1 0.0
H1 H+1 -0.233 0.167 0.182 1 0.0
N6 N-3 0.2503 0.4014 0.57236 1 0.0
C3 C+4 0.0308 0.3346 0.573 1 0.0
N3 N-3 -0.3743 0.1179 0.161 1 0.0
